data_7207800
loop_
_publ_author_name
'Koskinen, Laura'
'J\"a\"askel\"ainen, Sirpa'
'Oresmaa, Larisa'
'Haukka, Matti'

_publ_section_title
;
 Argentophilic interactions in multinuclear Ag complexes of imidazole
 containing Schiff bases
;
_journal_issue 10
_journal_name_full CrystEngComm
_journal_page_first 3509
_journal_paper_doi 10.1039/c2ce06550a
_journal_volume 14
_journal_year 2012
_chemical_formula_moiety 'C13 H18 Ag N6, C F3 O3 S'
_chemical_formula_sum 'C14 H18 Ag F3 N6 O3 S'
_chemical_formula_weight 515.27
_chemical_name_systematic
;
?
;
_space_group_IT_number 14
_symmetry_cell_setting monoclinic
_symmetry_space_group_name_Hall '-P 2ybc'
_symmetry_space_group_name_H-M 'P 1 21/c 1'
_atom_sites_solution_hydrogens geom
_atom_sites_solution_primary direct
_atom_sites_solution_secondary difmap
_audit_creation_method SHELXL-97
_cell_angle_alpha 90.00
_cell_angle_beta 110.456(2)
_cell_angle_gamma 90.00
_cell_formula_units_Z 8
_cell_length_a 20.1692(7)
_cell_length_b 6.8605(2)
_cell_length_c 28.4044(8)
_cell_measurement_reflns_used 11845
_cell_measurement_temperature 100(2)
_cell_measurement_theta_max 27.48
_cell_measurement_theta_min 1.00
_cell_volume 3682.5(2)
_computing_cell_refinement 'Denzo/Scalepack (Otwinowski & Minor, 1997)'
_computing_data_collection 'Collect (Bruker AXS BV, 1997-2004)'
_computing_data_reduction 'Denzo/Scalepack (Otwinowski & Minor, 1997)'
_computing_molecular_graphics 'Diamond v.3.1e (Brandenburg, 2007)'
_computing_publication_material 'SHELXL-97 (Sheldrick, 1997)'
_computing_structure_refinement 'SHELXL-97 (Sheldrick, 1997)'
_computing_structure_solution 'SHELXS-97 (Sheldrick, 1997)'
_diffrn_ambient_temperature 100(2)
_diffrn_detector_area_resol_mean 9
_diffrn_measured_fraction_theta_full 0.994
_diffrn_measured_fraction_theta_max 0.994
_diffrn_measurement_device '95mm CCD camera on \k-goniostat'
_diffrn_measurement_device_type 'Nonius KappaCCD'
_diffrn_measurement_method '\f scans and \w scans with \k offset'
_diffrn_radiation_monochromator 'horizontally mounted graphite crystal'
_diffrn_radiation_source 'fine-focus sealed tube'
_diffrn_radiation_type MoK\a
_diffrn_radiation_wavelength 0.71073
_diffrn_reflns_av_R_equivalents 0.0564
_diffrn_reflns_av_sigmaI/netI 0.0465
_diffrn_reflns_limit_h_max 25
_diffrn_reflns_limit_h_min -26
_diffrn_reflns_limit_k_max 8
_diffrn_reflns_limit_k_min -8
_diffrn_reflns_limit_l_max 36
_diffrn_reflns_limit_l_min -36
_diffrn_reflns_number 55255
_diffrn_reflns_theta_full 27.54
_diffrn_reflns_theta_max 27.54
_diffrn_reflns_theta_min 2.87
_exptl_absorpt_coefficient_mu 1.267
_exptl_absorpt_correction_T_max 0.9290
_exptl_absorpt_correction_T_min 0.7584
_exptl_absorpt_correction_type multi-scan
_exptl_absorpt_process_details 'SADABS v.2.10 (Sheldrick, 2003)'
_exptl_crystal_colour needle
_exptl_crystal_density_diffrn 1.859
_exptl_crystal_density_method 'not measured'
_exptl_crystal_description colourless
_exptl_crystal_F_000 2064
_exptl_crystal_size_max 0.23
_exptl_crystal_size_mid 0.08
_exptl_crystal_size_min 0.06
_refine_diff_density_max 1.350
_refine_diff_density_min -0.736
_refine_diff_density_rms 0.098
_refine_ls_extinction_method none
_refine_ls_goodness_of_fit_ref 1.065
_refine_ls_hydrogen_treatment constr
_refine_ls_matrix_type full
_refine_ls_number_parameters 509
_refine_ls_number_reflns 8431
_refine_ls_number_restraints 0
_refine_ls_restrained_S_all 1.065
_refine_ls_R_factor_all 0.0720
_refine_ls_R_factor_gt 0.0394
_refine_ls_shift/su_max 0.001
_refine_ls_shift/su_mean 0.000
_refine_ls_structure_factor_coef Fsqd
_refine_ls_weighting_details 'calc w=1/[\s^2^(Fo^2^)+(0.0247P)^2^+6.2108P] where P=(Fo^2^+2Fc^2^)/3'
_refine_ls_weighting_scheme calc
_refine_ls_wR_factor_gt 0.0767
_refine_ls_wR_factor_ref 0.0876
_reflns_number_gt 5935
_reflns_number_total 8431
_reflns_threshold_expression >2sigma(I)
_cod_data_source_file c2ce06550a.txt
_cod_data_source_block 5
_cod_original_sg_symbol_H-M 'P 21/c'
_cod_database_code 7207800

loop_
_symmetry_equiv_pos_as_xyz
'x, y, z'
'-x, y+1/2, -z+1/2'
'-x, -y, -z'
'x, -y-1/2, z-1/2'

loop_
_atom_site_label
_atom_site_type_symbol
_atom_site_fract_x
_atom_site_fract_y
_atom_site_fract_z
_atom_site_U_iso_or_equiv
_atom_site_adp_type
_atom_site_occupancy
_atom_site_symmetry_multiplicity
_atom_site_calc_flag
_atom_site_refinement_flags
Ag1 Ag 0.485948(14) 0.29479(4) 0.263893(9) 0.02766(8) Uani 1 1 d .
S3 S 0.33771(5) 0.70028(14) 0.40638(3) 0.0282(2) Uani 1 1 d .
F1 F 0.30539(12) 0.8121(4) 0.48363(9) 0.0481(6) Uani 1 1 d .
F2 F 0.31621(11) 0.5012(3) 0.47857(8) 0.0419(6) Uani 1 1 d .
F3 F 0.22374(11) 0.6476(4) 0.42934(8) 0.0449(6) Uani 1 1 d .
O1 O 0.41137(13) 0.7081(4) 0.43837(10) 0.0345(6) Uani 1 1 d .
O2 O 0.31776(14) 0.5308(4) 0.37463(9) 0.0390(7) Uani 1 1 d .
O3 O 0.30844(14) 0.8808(4) 0.38227(10) 0.0387(7) Uani 1 1 d .
N1 N 0.50168(14) 0.3274(4) 0.34445(10) 0.0211(6) Uani 1 1 d .
N2 N 0.46971(15) 0.2812(4) 0.41029(10) 0.0231(6) Uani 1 1 d .
N3 N 0.37707(15) 0.1513(4) 0.28103(10) 0.0232(6) Uani 1 1 d .
N4 N 0.55017(14) 0.2662(4) 0.21262(10) 0.0202(6) Uani 1 1 d .
N5 N 0.40887(15) 0.3860(4) 0.18085(10) 0.0235(6) Uani 1 1 d .
N6 N 0.40087(14) 0.3866(4) 0.10107(10) 0.0216(6) Uani 1 1 d .
C1 C 0.55544(18) 0.3857(5) 0.38650(13) 0.0251(8) Uani 1 1 d .
H1 H 0.5994 0.4374 0.3870 0.030 Uiso 1 1 calc R
C2 C 0.53660(19) 0.3584(5) 0.42803(13) 0.0271(8) Uani 1 1 d .
H2 H 0.5641 0.3871 0.4620 0.033 Uiso 1 1 calc R
C3 C 0.4302(2) 0.2199(5) 0.44240(13) 0.0290(8) Uani 1 1 d .
H3A H 0.3798 0.2483 0.4255 0.043 Uiso 1 1 calc R
H3B H 0.4478 0.2908 0.4743 0.043 Uiso 1 1 calc R
H3C H 0.4366 0.0796 0.4489 0.043 Uiso 1 1 calc R
C4 C 0.45023(17) 0.2649(5) 0.35982(11) 0.0196(7) Uani 1 1 d .
C5 C 0.38428(17) 0.1825(5) 0.32674(12) 0.0210(7) Uani 1 1 d .
H5 H 0.3472 0.1525 0.3389 0.025 Uiso 1 1 calc R
C6 C 0.68718(18) 0.5517(5) 0.25065(13) 0.0254(8) Uani 1 1 d .
H6A H 0.7135 0.6369 0.2792 0.030 Uiso 1 1 calc R
H6B H 0.7180 0.5250 0.2309 0.030 Uiso 1 1 calc R
C7 C 0.66875(18) 0.3604(5) 0.27060(12) 0.0228(7) Uani 1 1 d .
H7A H 0.6413 0.3902 0.2926 0.027 Uiso 1 1 calc R
H7B H 0.7132 0.2961 0.2915 0.027 Uiso 1 1 calc R
C8 C 0.62627(17) 0.2176(5) 0.22997(12) 0.0225(7) Uani 1 1 d .
H8A H 0.6432 0.2231 0.2012 0.027 Uiso 1 1 calc R
H8B H 0.6335 0.0833 0.2436 0.027 Uiso 1 1 calc R
C9 C 0.51735(17) 0.2976(5) 0.16614(12) 0.0207(7) Uani 1 1 d .
H9 H 0.5410 0.2842 0.1427 0.025 Uiso 1 1 calc R
C10 C 0.44351(17) 0.3538(5) 0.14933(12) 0.0213(7) Uani 1 1 d .
C11 C 0.34199(18) 0.4398(5) 0.15130(13) 0.0277(8) Uani 1 1 d .
H11 H 0.3050 0.4717 0.1634 0.033 Uiso 1 1 calc R
C12 C 0.33611(18) 0.4409(5) 0.10200(13) 0.0255(8) Uani 1 1 d .
H12 H 0.2953 0.4729 0.0740 0.031 Uiso 1 1 calc R
C13 C 0.41814(19) 0.3634(5) 0.05568(12) 0.0261(8) Uani 1 1 d .
H13A H 0.4657 0.3079 0.0644 0.039 Uiso 1 1 calc R
H13B H 0.4167 0.4908 0.0397 0.039 Uiso 1 1 calc R
H13C H 0.3837 0.2760 0.0323 0.039 Uiso 1 1 calc R
C14 C 0.29320(19) 0.6636(6) 0.45131(14) 0.0299(8) Uani 1 1 d .
Ag1B Ag 0.016602(14) 0.22436(4) 0.244706(10) 0.02936(8) Uani 1 1 d .
S1B S 0.15884(5) -0.25541(13) 0.07269(3) 0.0263(2) Uani 1 1 d .
F1B F 0.19823(12) 0.0789(3) 0.04642(9) 0.0453(6) Uani 1 1 d .
F2B F 0.28092(11) -0.0784(3) 0.10226(9) 0.0436(6) Uani 1 1 d .
F3B F 0.20121(12) 0.0682(3) 0.12296(9) 0.0449(6) Uani 1 1 d .
O1B O 0.17765(14) -0.3457(4) 0.03327(9) 0.0380(7) Uani 1 1 d .
O2B O 0.18226(14) -0.3578(4) 0.11976(9) 0.0360(6) Uani 1 1 d .
O3B O 0.08755(13) -0.1827(4) 0.05706(10) 0.0382(7) Uani 1 1 d .
N1B N 0.08848(14) 0.1596(4) 0.32557(10) 0.0259(7) Uani 1 1 d .
N2B N 0.09822(15) 0.1636(4) 0.40545(10) 0.0250(6) Uani 1 1 d .
N3B N -0.05341(14) 0.2646(4) 0.29416(10) 0.0217(6) Uani 1 1 d .
N4B N 0.12294(15) 0.3705(4) 0.21982(10) 0.0234(6) Uani 1 1 d .
N5B N -0.00801(15) 0.2050(4) 0.16414(10) 0.0233(6) Uani 1 1 d .
N6B N 0.01145(16) 0.2451(4) 0.09349(10) 0.0274(7) Uani 1 1 d .
C1B C 0.15666(19) 0.1161(6) 0.35436(14) 0.0324(9) Uani 1 1 d .
H1B H 0.1936 0.0883 0.3418 0.039 Uiso 1 1 calc R
C2B C 0.16365(19) 0.1186(6) 0.40384(14) 0.0329(9) Uani 1 1 d .
H2B H 0.2056 0.0939 0.4317 0.039 Uiso 1 1 calc R
C3B C 0.0813(2) 0.1875(5) 0.45116(13) 0.0312(9) Uani 1 1 d .
H3B1 H 0.1022 0.3092 0.4679 0.047 Uiso 1 1 calc R
H3B2 H 0.1007 0.0774 0.4738 0.047 Uiso 1 1 calc R
H3B3 H 0.0299 0.1919 0.4424 0.047 Uiso 1 1 calc R
C4B C 0.05413(17) 0.1888(5) 0.35716(12) 0.0218(7) Uani 1 1 d .
C5B C -0.02056(18) 0.2385(5) 0.34069(12) 0.0217(7) Uani 1 1 d .
H5B H -0.0442 0.2511 0.3642 0.026 Uiso 1 1 calc R
C6B C -0.12942(17) 0.3096(5) 0.27609(13) 0.0244(8) Uani 1 1 d .
H6B1 H -0.1369 0.4450 0.2632 0.029 Uiso 1 1 calc R
H6B2 H -0.1471 0.3003 0.3044 0.029 Uiso 1 1 calc R
C7B C 0.17096(18) 0.6705(5) 0.26539(13) 0.0257(8) Uani 1 1 d .
H7B1 H 0.1435 0.6473 0.2877 0.031 Uiso 1 1 calc R
H7B2 H 0.2159 0.7345 0.2857 0.031 Uiso 1 1 calc R
C8B C 0.18836(17) 0.4730(5) 0.24729(13) 0.0265(8) Uani 1 1 d .
H8B1 H 0.2164 0.4931 0.2252 0.032 Uiso 1 1 calc R
H8B2 H 0.2170 0.3940 0.2765 0.032 Uiso 1 1 calc R
C9B C 0.10863(18) 0.3377(5) 0.17325(13) 0.0230(8) Uani 1 1 d .
H9B H 0.1423 0.3651 0.1576 0.028 Uiso 1 1 calc R
C10B C 0.03976(18) 0.2576(5) 0.14446(12) 0.0219(7) Uani 1 1 d .
C11B C -0.06840(19) 0.1574(5) 0.12488(13) 0.0286(8) Uani 1 1 d .
H11B H -0.1114 0.1131 0.1279 0.034 Uiso 1 1 calc R
C12B C -0.0568(2) 0.1839(5) 0.08135(14) 0.0321(9) Uani 1 1 d .
H12B H -0.0900 0.1636 0.0485 0.039 Uiso 1 1 calc R
C13B C 0.0458(2) 0.2870(6) 0.05701(13) 0.0352(9) Uani 1 1 d .
H13D H 0.0885 0.3646 0.0731 0.053 Uiso 1 1 calc R
H13E H 0.0132 0.3600 0.0287 0.053 Uiso 1 1 calc R
H13F H 0.0587 0.1643 0.0448 0.053 Uiso 1 1 calc R
C14B C 0.21226(19) -0.0360(5) 0.08654(14) 0.0298(8) Uani 1 1 d .

loop_
_atom_site_aniso_label
_atom_site_aniso_U_11
_atom_site_aniso_U_22
_atom_site_aniso_U_33
_atom_site_aniso_U_23
_atom_site_aniso_U_13
_atom_site_aniso_U_12
Ag1 0.02967(16) 0.03536(17) 0.02148(14) 0.00006(12) 0.01335(12) 0.00091(13)
S3 0.0255(5) 0.0304(5) 0.0294(5) 0.0052(4) 0.0104(4) 0.0010(4)
F1 0.0475(14) 0.0558(16) 0.0408(14) -0.0152(12) 0.0153(11) 0.0070(12)
F2 0.0386(13) 0.0485(15) 0.0416(13) 0.0181(11) 0.0177(11) 0.0057(11)
F3 0.0218(12) 0.0637(16) 0.0467(14) 0.0083(12) 0.0090(10) 0.0003(11)
O1 0.0216(13) 0.0383(16) 0.0442(16) 0.0035(13) 0.0122(12) -0.0014(12)
O2 0.0462(17) 0.0410(17) 0.0272(14) -0.0039(12) 0.0094(13) 0.0073(14)
O3 0.0361(16) 0.0307(15) 0.0477(17) 0.0130(13) 0.0127(13) 0.0014(13)
N1 0.0225(15) 0.0190(15) 0.0219(15) 0.0026(12) 0.0078(12) 0.0009(12)
N2 0.0292(16) 0.0222(15) 0.0178(14) 0.0001(12) 0.0083(12) 0.0015(13)
N3 0.0281(16) 0.0202(15) 0.0203(15) 0.0007(12) 0.0070(13) -0.0002(13)
N4 0.0188(14) 0.0210(15) 0.0203(14) -0.0008(12) 0.0061(12) -0.0021(12)
N5 0.0248(16) 0.0243(16) 0.0232(15) -0.0007(12) 0.0105(13) 0.0007(13)
N6 0.0233(15) 0.0218(16) 0.0192(14) 0.0004(12) 0.0067(12) 0.0008(12)
C1 0.0222(18) 0.0215(19) 0.029(2) 0.0001(15) 0.0063(15) 0.0006(15)
C2 0.032(2) 0.0218(19) 0.0235(18) -0.0003(15) 0.0038(16) 0.0001(16)
C3 0.040(2) 0.029(2) 0.0218(17) 0.0003(16) 0.0160(16) -0.0014(18)
C4 0.0244(18) 0.0176(17) 0.0165(16) 0.0005(13) 0.0068(14) 0.0030(14)
C5 0.0221(18) 0.0176(18) 0.0248(18) 0.0015(14) 0.0101(14) 0.0024(14)
C6 0.0237(19) 0.027(2) 0.0232(18) 0.0005(15) 0.0059(15) 0.0016(16)
C7 0.0220(18) 0.0242(19) 0.0205(17) 0.0047(14) 0.0051(14) 0.0029(15)
C8 0.0236(18) 0.0242(18) 0.0206(16) 0.0016(14) 0.0088(14) 0.0031(15)
C9 0.0236(18) 0.0189(17) 0.0215(17) -0.0018(14) 0.0104(14) -0.0001(15)
C10 0.0246(19) 0.0193(18) 0.0202(17) 0.0007(14) 0.0081(15) -0.0026(15)
C11 0.026(2) 0.030(2) 0.028(2) -0.0014(16) 0.0107(16) 0.0052(16)
C12 0.0212(18) 0.026(2) 0.0259(19) -0.0018(15) 0.0037(15) -0.0002(15)
C13 0.030(2) 0.0266(19) 0.0227(18) -0.0005(15) 0.0101(16) 0.0006(16)
C14 0.024(2) 0.031(2) 0.031(2) 0.0035(17) 0.0055(16) 0.0054(17)
Ag1B 0.03082(16) 0.03861(18) 0.02116(14) -0.00036(12) 0.01223(12) -0.00144(13)
S1B 0.0234(5) 0.0308(5) 0.0241(4) 0.0009(4) 0.0075(4) -0.0014(4)
F1B 0.0407(13) 0.0434(14) 0.0466(14) 0.0198(12) 0.0086(11) -0.0037(11)
F2B 0.0219(12) 0.0466(15) 0.0555(15) 0.0053(12) 0.0050(11) -0.0013(11)
F3B 0.0467(14) 0.0394(14) 0.0432(14) -0.0126(11) 0.0089(11) 0.0014(12)
O1B 0.0410(16) 0.0433(17) 0.0288(14) -0.0093(12) 0.0111(12) 0.0006(13)
O2B 0.0408(16) 0.0361(16) 0.0302(14) 0.0098(12) 0.0112(12) -0.0023(13)
O3B 0.0229(14) 0.0402(17) 0.0490(17) -0.0016(13) 0.0095(12) -0.0010(12)
N1B 0.0184(15) 0.0347(18) 0.0237(15) 0.0035(13) 0.0061(12) 0.0031(13)
N2B 0.0273(16) 0.0251(16) 0.0204(15) 0.0017(12) 0.0056(12) -0.0012(13)
N3B 0.0179(14) 0.0235(16) 0.0207(14) 0.0035(12) 0.0029(11) -0.0020(12)
N4B 0.0250(16) 0.0206(15) 0.0249(16) 0.0002(12) 0.0089(13) -0.0006(13)
N5B 0.0280(16) 0.0225(15) 0.0178(14) 0.0020(12) 0.0060(12) 0.0011(13)
N6B 0.0401(19) 0.0236(17) 0.0188(14) 0.0017(12) 0.0106(13) 0.0014(14)
C1B 0.022(2) 0.040(2) 0.034(2) 0.0026(18) 0.0099(17) 0.0013(17)
C2B 0.023(2) 0.037(2) 0.031(2) 0.0044(17) 0.0013(16) 0.0001(17)
C3B 0.040(2) 0.029(2) 0.0211(18) -0.0003(16) 0.0066(16) -0.0013(18)
C4B 0.0238(18) 0.0200(18) 0.0208(17) 0.0004(14) 0.0068(14) -0.0033(15)
C5B 0.0249(18) 0.0202(18) 0.0232(17) -0.0004(14) 0.0124(15) -0.0004(15)
C6B 0.0206(18) 0.026(2) 0.0267(18) -0.0003(15) 0.0081(15) 0.0018(15)
C7B 0.0216(18) 0.029(2) 0.0243(18) -0.0006(15) 0.0049(15) -0.0020(15)
C8B 0.0194(18) 0.030(2) 0.0272(19) 0.0001(16) 0.0043(15) -0.0010(16)
C9B 0.0282(19) 0.0186(18) 0.0271(19) 0.0011(14) 0.0156(16) 0.0038(15)
C10B 0.0287(19) 0.0186(18) 0.0185(16) 0.0010(13) 0.0085(14) 0.0039(15)
C11B 0.0243(19) 0.027(2) 0.030(2) 0.0023(16) 0.0031(16) -0.0014(16)
C12B 0.040(2) 0.023(2) 0.0244(19) -0.0007(16) 0.0006(16) -0.0022(17)
C13B 0.052(3) 0.035(2) 0.0216(18) 0.0002(17) 0.0170(18) 0.002(2)
C14B 0.024(2) 0.032(2) 0.030(2) 0.0055(17) 0.0067(16) 0.0018(17)

loop_
_atom_type_symbol
_atom_type_description
_atom_type_scat_dispersion_real
_atom_type_scat_dispersion_imag
_atom_type_scat_source
C C 0.0033 0.0016 'International Tables Vol C Tables 4.2.6.8 and 6.1.1.4'
H H 0.0000 0.0000 'International Tables Vol C Tables 4.2.6.8 and 6.1.1.4'
N N 0.0061 0.0033 'International Tables Vol C Tables 4.2.6.8 and 6.1.1.4'
O O 0.0106 0.0060 'International Tables Vol C Tables 4.2.6.8 and 6.1.1.4'
F F 0.0171 0.0103 'International Tables Vol C Tables 4.2.6.8 and 6.1.1.4'
S S 0.1246 0.1234 'International Tables Vol C Tables 4.2.6.8 and 6.1.1.4'
Ag Ag -0.8971 1.1015 'International Tables Vol C Tables 4.2.6.8 and 6.1.1.4'

loop_
_geom_angle_atom_site_label_1
_geom_angle_atom_site_label_2
_geom_angle_atom_site_label_3
_geom_angle
_geom_angle_site_symmetry_1
_geom_angle_site_symmetry_3
_geom_angle_publ_flag
N1 Ag1 N4 139.96(10) . . ?
N1 Ag1 N5 142.89(9) . . ?
N4 Ag1 N5 73.27(9) . . yes
N1 Ag1 N3 70.72(9) . . yes
N4 Ag1 N3 142.65(9) . . ?
N5 Ag1 N3 89.05(9) . . ?
N1 Ag1 Ag1 110.25(7) . 2_645 ?
N4 Ag1 Ag1 67.00(7) . 2_645 ?
N5 Ag1 Ag1 97.45(7) . 2_645 ?
N3 Ag1 Ag1 83.61(6) . 2_645 ?
N1 Ag1 Ag1 98.83(7) . 2_655 ?
N4 Ag1 Ag1 76.90(7) . 2_655 ?
N5 Ag1 Ag1 68.66(7) . 2_655 ?
N3 Ag1 Ag1 127.42(6) . 2_655 ?
Ag1 Ag1 Ag1 143.802(15) 2_645 2_655 yes
O3 S3 O2 114.75(16) . . ?
O3 S3 O1 115.33(16) . . ?
O2 S3 O1 115.10(16) . . ?
O3 S3 C14 103.45(16) . . ?
O2 S3 C14 103.27(17) . . ?
O1 S3 C14 102.43(16) . . ?
C4 N1 C1 106.3(3) . . ?
C4 N1 Ag1 117.5(2) . . ?
C1 N1 Ag1 136.0(2) . . ?
C4 N2 C2 107.8(3) . . ?
C4 N2 C3 128.0(3) . . ?
C2 N2 C3 124.1(3) . . ?
C5 N3 C6 117.8(3) . 2_645 ?
C5 N3 Ag1 108.9(2) . . ?
C6 N3 Ag1 133.3(2) 2_645 . ?
C9 N4 C8 119.2(3) . . ?
C9 N4 Ag1 116.4(2) . . ?
C8 N4 Ag1 124.38(19) . . ?
C10 N5 C11 105.6(3) . . ?
C10 N5 Ag1 107.7(2) . . ?
C11 N5 Ag1 146.3(2) . . ?
C10 N6 C12 107.3(3) . . ?
C10 N6 C13 127.7(3) . . ?
C12 N6 C13 124.9(3) . . ?
N1 C1 C2 109.8(3) . . ?
N1 C1 H1 125.1 . . ?
C2 C1 H1 125.1 . . ?
N2 C2 C1 105.6(3) . . ?
N2 C2 H2 127.2 . . ?
C1 C2 H2 127.2 . . ?
N2 C3 H3A 109.5 . . ?
N2 C3 H3B 109.5 . . ?
H3A C3 H3B 109.5 . . ?
N2 C3 H3C 109.5 . . ?
H3A C3 H3C 109.5 . . ?
H3B C3 H3C 109.5 . . ?
N1 C4 N2 110.5(3) . . ?
N1 C4 C5 123.9(3) . . ?
N2 C4 C5 125.5(3) . . ?
N3 C5 C4 118.6(3) . . ?
N3 C5 H5 120.7 . . ?
C4 C5 H5 120.7 . . ?
N3 C6 C7 110.6(3) 2_655 . ?
N3 C6 H6A 109.5 2_655 . ?
C7 C6 H6A 109.5 . . ?
N3 C6 H6B 109.5 2_655 . ?
C7 C6 H6B 109.5 . . ?
H6A C6 H6B 108.1 . . ?
C6 C7 C8 114.6(3) . . ?
C6 C7 H7A 108.6 . . ?
C8 C7 H7A 108.6 . . ?
C6 C7 H7B 108.6 . . ?
C8 C7 H7B 108.6 . . ?
H7A C7 H7B 107.6 . . ?
N4 C8 C7 110.5(3) . . ?
N4 C8 H8A 109.5 . . ?
C7 C8 H8A 109.5 . . ?
N4 C8 H8B 109.5 . . ?
C7 C8 H8B 109.5 . . ?
H8A C8 H8B 108.1 . . ?
N4 C9 C10 119.3(3) . . ?
N4 C9 H9 120.3 . . ?
C10 C9 H9 120.3 . . ?
N5 C10 N6 110.8(3) . . ?
N5 C10 C9 122.9(3) . . ?
N6 C10 C9 126.3(3) . . ?
C12 C11 N5 110.2(3) . . ?
C12 C11 H11 124.9 . . ?
N5 C11 H11 124.9 . . ?
C11 C12 N6 106.1(3) . . ?
C11 C12 H12 126.9 . . ?
N6 C12 H12 126.9 . . ?
N6 C13 H13A 109.5 . . ?
N6 C13 H13B 109.5 . . ?
H13A C13 H13B 109.5 . . ?
N6 C13 H13C 109.5 . . ?
H13A C13 H13C 109.5 . . ?
H13B C13 H13C 109.5 . . ?
F3 C14 F1 107.3(3) . . ?
F3 C14 F2 107.4(3) . . ?
F1 C14 F2 107.0(3) . . ?
F3 C14 S3 112.4(2) . . ?
F1 C14 S3 111.1(3) . . ?
F2 C14 S3 111.3(2) . . ?
N5B Ag1B N1B 151.30(10) . . ?
N5B Ag1B N3B 132.82(10) . . ?
N1B Ag1B N3B 73.91(9) . . yes
N5B Ag1B N4B 69.72(10) . . yes
N1B Ag1B N4B 93.03(9) . . ?
N3B Ag1B N4B 145.61(9) . . ?
N5B Ag1B Ag1B 92.87(8) . 2_545 ?
N1B Ag1B Ag1B 78.37(8) . 2_545 ?
N3B Ag1B Ag1B 83.72(7) . 2_545 ?
N4B Ag1B Ag1B 125.46(6) . 2_545 ?
N5B Ag1B Ag1B 99.74(7) . 2 ?
N1B Ag1B Ag1B 100.11(8) . 2 ?
N3B Ag1B Ag1B 70.15(7) . 2 ?
N4B Ag1B Ag1B 81.48(6) . 2 ?
Ag1B Ag1B Ag1B 152.971(16) 2_545 2 yes
O2B S1B O3B 115.17(16) . . ?
O2B S1B O1B 114.99(17) . . ?
O3B S1B O1B 114.55(16) . . ?
O2B S1B C14B 103.12(16) . . ?
O3B S1B C14B 103.49(16) . . ?
O1B S1B C14B 103.16(17) . . ?
C4B N1B C1B 106.4(3) . . ?
C4B N1B Ag1B 110.6(2) . . ?
C1B N1B Ag1B 142.7(2) . . ?
C4B N2B C2B 107.0(3) . . ?
C4B N2B C3B 127.5(3) . . ?
C2B N2B C3B 125.5(3) . . ?
C5B N3B C6B 119.7(3) . . ?
C5B N3B Ag1B 113.9(2) . . ?
C6B N3B Ag1B 126.3(2) . . ?
C9B N4B C8B 118.4(3) . . ?
C9B N4B Ag1B 107.3(2) . . ?
C8B N4B Ag1B 134.3(2) . . ?
C10B N5B C11B 107.0(3) . . ?
C10B N5B Ag1B 119.8(2) . . ?
C11B N5B Ag1B 133.0(2) . . ?
C10B N6B C12B 107.4(3) . . ?
C10B N6B C13B 128.0(3) . . ?
C12B N6B C13B 124.6(3) . . ?
C2B C1B N1B 109.5(3) . . ?
C2B C1B H1B 125.2 . . ?
N1B C1B H1B 125.2 . . ?
C1B C2B N2B 106.5(3) . . ?
C1B C2B H2B 126.8 . . ?
N2B C2B H2B 126.8 . . ?
N2B C3B H3B1 109.5 . . ?
N2B C3B H3B2 109.5 . . ?
H3B1 C3B H3B2 109.5 . . ?
N2B C3B H3B3 109.5 . . ?
H3B1 C3B H3B3 109.5 . . ?
H3B2 C3B H3B3 109.5 . . ?
N1B C4B N2B 110.6(3) . . ?
N1B C4B C5B 123.0(3) . . ?
N2B C4B C5B 126.4(3) . . ?
N3B C5B C4B 118.3(3) . . ?
N3B C5B H5B 120.8 . . ?
C4B C5B H5B 120.8 . . ?
N3B C6B C7B 111.3(3) . 2_545 ?
N3B C6B H6B1 109.4 . . ?
C7B C6B H6B1 109.4 2_545 . ?
N3B C6B H6B2 109.4 . . ?
C7B C6B H6B2 109.4 2_545 . ?
H6B1 C6B H6B2 108.0 . . ?
C6B C7B C8B 115.1(3) 2 . ?
C6B C7B H7B1 108.5 2 . ?
C8B C7B H7B1 108.5 . . ?
C6B C7B H7B2 108.5 2 . ?
C8B C7B H7B2 108.5 . . ?
H7B1 C7B H7B2 107.5 . . ?
N4B C8B C7B 109.6(3) . . ?
N4B C8B H8B1 109.7 . . ?
C7B C8B H8B1 109.7 . . ?
N4B C8B H8B2 109.7 . . ?
C7B C8B H8B2 109.7 . . ?
H8B1 C8B H8B2 108.2 . . ?
N4B C9B C10B 118.5(3) . . ?
N4B C9B H9B 120.7 . . ?
C10B C9B H9B 120.7 . . ?
N5B C10B N6B 109.6(3) . . ?
N5B C10B C9B 124.1(3) . . ?
N6B C10B C9B 125.9(3) . . ?
C12B C11B N5B 108.9(3) . . ?
C12B C11B H11B 125.5 . . ?
N5B C11B H11B 125.5 . . ?
C11B C12B N6B 107.0(3) . . ?
C11B C12B H12B 126.5 . . ?
N6B C12B H12B 126.5 . . ?
N6B C13B H13D 109.5 . . ?
N6B C13B H13E 109.5 . . ?
H13D C13B H13E 109.5 . . ?
N6B C13B H13F 109.5 . . ?
H13D C13B H13F 109.5 . . ?
H13E C13B H13F 109.5 . . ?
F2B C14B F1B 107.5(3) . . ?
F2B C14B F3B 107.0(3) . . ?
F1B C14B F3B 107.6(3) . . ?
F2B C14B S1B 111.2(3) . . ?
F1B C14B S1B 111.9(3) . . ?
F3B C14B S1B 111.4(2) . . ?

loop_
_geom_bond_atom_site_label_1
_geom_bond_atom_site_label_2
_geom_bond_distance
_geom_bond_site_symmetry_2
_geom_bond_publ_flag
Ag1 N1 2.209(3) . yes
Ag1 N4 2.271(3) . yes
Ag1 N5 2.410(3) . yes
Ag1 N3 2.603(3) . yes
Ag1 Ag1 3.6088(4) 2_645 yes
Ag1 Ag1 3.6088(4) 2_655 yes
S3 O3 1.438(3) . ?
S3 O2 1.440(3) . ?
S3 O1 1.446(3) . ?
S3 C14 1.816(4) . ?
F1 C14 1.336(4) . ?
F2 C14 1.343(4) . ?
F3 C14 1.324(4) . ?
N1 C4 1.330(4) . ?
N1 C1 1.363(4) . ?
N2 C4 1.352(4) . ?
N2 C2 1.371(4) . ?
N2 C3 1.467(4) . ?
N3 C5 1.273(4) . ?
N3 C6 1.463(4) 2_645 ?
N4 C9 1.271(4) . ?
N4 C8 1.477(4) . ?
N5 C10 1.333(4) . ?
N5 C11 1.367(4) . ?
N6 C10 1.358(4) . ?
N6 C12 1.367(4) . ?
N6 C13 1.457(4) . ?
C1 C2 1.373(5) . ?
C1 H1 0.9500 . ?
C2 H2 0.9500 . ?
C3 H3A 0.9800 . ?
C3 H3B 0.9800 . ?
C3 H3C 0.9800 . ?
C4 C5 1.448(5) . ?
C5 H5 0.9500 . ?
C6 N3 1.463(4) 2_655 ?
C6 C7 1.526(5) . ?
C6 H6A 0.9900 . ?
C6 H6B 0.9900 . ?
C7 C8 1.528(5) . ?
C7 H7A 0.9900 . ?
C7 H7B 0.9900 . ?
C8 H8A 0.9900 . ?
C8 H8B 0.9900 . ?
C9 C10 1.449(5) . ?
C9 H9 0.9500 . ?
C11 C12 1.363(5) . ?
C11 H11 0.9500 . ?
C12 H12 0.9500 . ?
C13 H13A 0.9800 . ?
C13 H13B 0.9800 . ?
C13 H13C 0.9800 . ?
Ag1B N5B 2.169(3) . yes
Ag1B N1B 2.291(3) . yes
Ag1B N3B 2.330(3) . yes
Ag1B N4B 2.677(3) . yes
Ag1B Ag1B 3.5279(4) 2_545 yes
Ag1B Ag1B 3.5279(4) 2 yes
S1B O2B 1.436(3) . ?
S1B O3B 1.438(3) . ?
S1B O1B 1.442(3) . ?
S1B C14B 1.813(4) . ?
F1B C14B 1.332(4) . ?
F2B C14B 1.330(4) . ?
F3B C14B 1.338(4) . ?
N1B C4B 1.326(4) . ?
N1B C1B 1.365(4) . ?
N2B C4B 1.360(4) . ?
N2B C2B 1.372(4) . ?
N2B C3B 1.462(4) . ?
N3B C5B 1.267(4) . ?
N3B C6B 1.469(4) . ?
N4B C9B 1.271(4) . ?
N4B C8B 1.458(4) . ?
N5B C10B 1.322(4) . ?
N5B C11B 1.373(4) . ?
N6B C10B 1.361(4) . ?
N6B C12B 1.364(5) . ?
N6B C13B 1.462(4) . ?
C1B C2B 1.363(5) . ?
C1B H1B 0.9500 . ?
C2B H2B 0.9500 . ?
C3B H3B1 0.9800 . ?
C3B H3B2 0.9800 . ?
C3B H3B3 0.9800 . ?
C4B C5B 1.453(5) . ?
C5B H5B 0.9500 . ?
C6B C7B 1.520(5) 2_545 ?
C6B H6B1 0.9900 . ?
C6B H6B2 0.9900 . ?
C7B C6B 1.520(5) 2 ?
C7B C8B 1.533(5) . ?
C7B H7B1 0.9900 . ?
C7B H7B2 0.9900 . ?
C8B H8B1 0.9900 . ?
C8B H8B2 0.9900 . ?
C9B C10B 1.451(5) . ?
C9B H9B 0.9500 . ?
C11B C12B 1.348(5) . ?
C11B H11B 0.9500 . ?
C12B H12B 0.9500 . ?
C13B H13D 0.9800 . ?
C13B H13E 0.9800 . ?
C13B H13F 0.9800 . ?
